data_4339798
loop_
_publ_author_name
'Tran, Ngon T.'
'Stork, Jay R.'
'Pham, David'
'Chancellor, Christopher J.'
'Olmstead, Marilyn M.'
'Fettinger, James C.'
'Balch, Alan L.'

_publ_section_title
;
 Adventures in crystallization. Crystalline salts containing one, two, or
 even three chemically distinct cations obtained from solutions of
 [(cyclohexyl isocyanide)(4)Rh(I)]+.
;
_journal_issue 19
_journal_name_full 'Inorganic chemistry'
_journal_page_first 7998
_journal_page_last 8007
_journal_paper_doi 10.1021/ic7008013
_journal_volume 46
_journal_year 2007
_chemical_formula_moiety 'C84 H132 Cl2 N12 Rh3, 3(C28 H44 N4 Rh), 3(C6 H6), 4(Cl), 16(O)'
_chemical_formula_sum 'C186 H314 Cl6 N24 O16 Rh6'
_chemical_formula_weight 3972.78
_chemical_name_common '[(C6H11NC)12Rh3Cl2][(C6H11NC)8Rh2]][(C6H11NC)4Rh](Cl6).16H2O.3benzene'
_chemical_name_systematic
; 
 ? 
;
_space_group_IT_number 14
_symmetry_cell_setting monoclinic
_symmetry_space_group_name_Hall '-P 2ybc'
_symmetry_space_group_name_H-M 'P 1 21/c 1'
_atom_sites_solution_hydrogens geom
_atom_sites_solution_primary direct
_atom_sites_solution_secondary difmap
_audit_creation_method SHELXL-97
_cell_angle_alpha 90.00
_cell_angle_beta 91.086(4)
_cell_angle_gamma 90.00
_cell_formula_units_Z 2
_cell_length_a 21.101(4)
_cell_length_b 20.105(3)
_cell_length_c 23.857(4)
_cell_measurement_reflns_used 6585
_cell_measurement_temperature 90(2)
_cell_measurement_theta_max 24
_cell_measurement_theta_min 2.1
_cell_volume 10119(3)
_computing_cell_refinement 'SAINT (Bruker, 2005)'
_computing_data_collection 'Apex2 (Bruker, 2005)'
_computing_data_reduction SAINT
_computing_molecular_graphics 'SHELXTL 5.1, XP (Sheldrick, 1994)'
_computing_publication_material SHELXL-97
_computing_structure_refinement 'SHELXL-97 (Sheldrick, 1997)'
_computing_structure_solution 'SHELXS-97 (Sheldrick, 1990)'
_diffrn_ambient_temperature 90(2)
_diffrn_detector_area_resol_mean 8.3
_diffrn_measured_fraction_theta_full 0.999
_diffrn_measured_fraction_theta_max 0.999
_diffrn_measurement_device_type 'Bruker SMART Apex II'
_diffrn_measurement_method \w
_diffrn_radiation_monochromator graphite
_diffrn_radiation_source 'fine-focus sealed tube'
_diffrn_radiation_type MoK\a
_diffrn_radiation_wavelength 0.71073
_diffrn_reflns_av_R_equivalents 0.2060
_diffrn_reflns_av_sigmaI/netI 0.1477
_diffrn_reflns_limit_h_max 25
_diffrn_reflns_limit_h_min -25
_diffrn_reflns_limit_k_max 24
_diffrn_reflns_limit_k_min -24
_diffrn_reflns_limit_l_max 28
_diffrn_reflns_limit_l_min -28
_diffrn_reflns_number 97063
_diffrn_reflns_theta_full 25.36
_diffrn_reflns_theta_max 25.36
_diffrn_reflns_theta_min 1.65
_diffrn_standards_number 0
_exptl_absorpt_coefficient_mu 0.619
_exptl_absorpt_correction_T_max 0.976
_exptl_absorpt_correction_T_min 0.918
_exptl_absorpt_correction_type multi-scan
_exptl_absorpt_process_details 'SADABS 2.10 (Sheldrick, 2003)'
_exptl_crystal_colour brown
_exptl_crystal_density_diffrn 1.304
_exptl_crystal_density_method 'not measured'
_exptl_crystal_description plate
_exptl_crystal_F_000 4196
_exptl_crystal_size_max 0.14
_exptl_crystal_size_mid 0.14
_exptl_crystal_size_min 0.04
_refine_diff_density_max 4.034
_refine_diff_density_min -1.628
_refine_diff_density_rms 0.193
_refine_ls_extinction_method none
_refine_ls_goodness_of_fit_ref 1.033
_refine_ls_hydrogen_treatment constr
_refine_ls_matrix_type full
_refine_ls_number_parameters 1003
_refine_ls_number_reflns 18536
_refine_ls_number_restraints 127
_refine_ls_restrained_S_all 1.030
_refine_ls_R_factor_all 0.2070
_refine_ls_R_factor_gt 0.1227
_refine_ls_shift/su_max 0.000
_refine_ls_shift/su_mean 0.000
_refine_ls_structure_factor_coef Fsqd
_refine_ls_weighting_details 'calc w=1/[\s^2^(Fo^2^)+(0.1445P)^2^+153.9740P] where P=(Fo^2^+2Fc^2^)/3'
_refine_ls_weighting_scheme calc
_refine_ls_wR_factor_gt 0.2888
_refine_ls_wR_factor_ref 0.3487
_reflns_number_gt 9868
_reflns_number_total 18536
_reflns_threshold_expression I>2\s(I)
_cod_data_source_file ic7008013-file004.cif
_cod_data_source_block mn1766
_cod_original_sg_symbol_H-M 'P 21/c'
_cod_database_code 4339798

loop_
_symmetry_equiv_pos_as_xyz
'x, y, z'
'-x, y+1/2, -z+1/2'
'-x, -y, -z'
'x, -y-1/2, z-1/2'

loop_
_atom_site_label
_atom_site_type_symbol
_atom_site_fract_x
_atom_site_fract_y
_atom_site_fract_z
_atom_site_U_iso_or_equiv
_atom_site_adp_type
_atom_site_occupancy
_atom_site_symmetry_multiplicity
_atom_site_calc_flag
_atom_site_refinement_flags
_atom_site_disorder_assembly
_atom_site_disorder_group
Rh1 Rh 0.10943(5) 0.42600(5) 0.49636(5) 0.0267(3) Uani 1 1 d . . .
Rh2 Rh 0.0000 0.5000 0.5000 0.0246(3) Uani 1 2 d S . .
Cl1 Cl 0.20827(16) 0.35935(17) 0.49337(19) 0.0436(9) Uani 1 1 d . . .
N1 N 0.0583(6) 0.3159(7) 0.5750(6) 0.047(3) Uani 1 1 d . . .
N2 N 0.1740(6) 0.4956(6) 0.5989(5) 0.035(3) Uani 1 1 d . . .
N3 N 0.1740(6) 0.5263(6) 0.4178(6) 0.039(3) Uani 1 1 d . . .
N4 N 0.0638(7) 0.3477(8) 0.3905(6) 0.061(4) Uani 1 1 d . . .
N5 N -0.0795(6) 0.3704(5) 0.4835(6) 0.042(3) Uani 1 1 d . . .
N6 N 0.0007(6) 0.5226(7) 0.3706(6) 0.049(4) Uani 1 1 d D . .
C1 C 0.1470(7) 0.4911(7) 0.4486(7) 0.036(4) Uani 1 1 d . . .
C2 C 0.2158(7) 0.5611(8) 0.3782(6) 0.043(4) Uani 1 1 d D . .
H2 H 0.1964 0.6051 0.3685 0.052 Uiso 1 1 calc R . .
C3 C 0.2188(8) 0.5204(9) 0.3263(7) 0.058(5) Uani 1 1 d D . .
H3A H 0.2413 0.5456 0.2970 0.070 Uiso 1 1 calc R . .
H3B H 0.1754 0.5109 0.3122 0.070 Uiso 1 1 calc R . .
C4 C 0.2545(11) 0.4535(8) 0.3383(9) 0.084(8) Uani 1 1 d D . .
H4A H 0.2293 0.4257 0.3639 0.101 Uiso 1 1 calc R . .
H4B H 0.2597 0.4287 0.3028 0.101 Uiso 1 1 calc R . .
C5 C 0.3196(10) 0.4676(10) 0.3650(10) 0.092(9) Uani 1 1 d D . .
H5A H 0.3405 0.4249 0.3748 0.111 Uiso 1 1 calc R . .
H5B H 0.3463 0.4908 0.3376 0.111 Uiso 1 1 calc R . .
C6 C 0.3146(8) 0.5099(10) 0.4174(9) 0.077(7) Uani 1 1 d D . .
H6A H 0.2919 0.4847 0.4466 0.092 Uiso 1 1 calc R . .
H6B H 0.3576 0.5203 0.4322 0.092 Uiso 1 1 calc R . .
C7 C 0.2799(7) 0.5729(8) 0.4050(7) 0.053(4) Uani 1 1 d D . .
H7A H 0.3056 0.6004 0.3796 0.064 Uiso 1 1 calc R . .
H7B H 0.2747 0.5980 0.4402 0.064 Uiso 1 1 calc R . .
C8 C 0.1477(7) 0.4734(7) 0.5619(6) 0.029(3) Uani 1 1 d . . .
C9 C 0.2175(7) 0.5243(9) 0.6422(7) 0.045(4) Uani 1 1 d . . .
H9 H 0.1919 0.5384 0.6750 0.054 Uiso 1 1 calc R . .
C10 C 0.2625(10) 0.4708(9) 0.6611(9) 0.068(6) Uani 1 1 d . . .
H10A H 0.2878 0.4866 0.6938 0.081 Uiso 1 1 calc R . .
H10B H 0.2382 0.4312 0.6728 0.081 Uiso 1 1 calc R . .
C11 C 0.3055(13) 0.4523(13) 0.6153(13) 0.102(10) Uani 1 1 d . . .
H11A H 0.3372 0.4201 0.6298 0.122 Uiso 1 1 calc R . .
H11B H 0.2806 0.4300 0.5851 0.122 Uiso 1 1 calc R . .
C12 C 0.3384(11) 0.5089(18) 0.5916(10) 0.108(12) Uani 1 1 d . . .
H12A H 0.3636 0.4936 0.5594 0.129 Uiso 1 1 calc R . .
H12B H 0.3683 0.5272 0.6202 0.129 Uiso 1 1 calc R . .
C13 C 0.2922(11) 0.5657(13) 0.5713(8) 0.087(8) Uani 1 1 d . . .
H13A H 0.3169 0.6050 0.5596 0.104 Uiso 1 1 calc R . .
H13B H 0.2664 0.5502 0.5388 0.104 Uiso 1 1 calc R . .
C14 C 0.2497(9) 0.5841(8) 0.6191(8) 0.058(5) Uani 1 1 d . . .
H14A H 0.2752 0.6057 0.6492 0.069 Uiso 1 1 calc R . .
H14B H 0.2174 0.6164 0.6057 0.069 Uiso 1 1 calc R . .
C15 C 0.0737(6) 0.3573(8) 0.5461(7) 0.037(4) Uani 1 1 d . A .
C16A C 0.0519(12) 0.2605(14) 0.6170(12) 0.026(8) Uiso 0.50 1 d PD A 1
H16A H 0.0058 0.2545 0.6244 0.032 Uiso 0.50 1 calc PR A 1
C17A C 0.0754(14) 0.1981(16) 0.5902(15) 0.064(11) Uiso 0.50 1 d PD A 1
H17A H 0.0548 0.1926 0.5528 0.077 Uiso 0.50 1 calc PR A 1
H17B H 0.0639 0.1593 0.6135 0.077 Uiso 0.50 1 calc PR A 1
C18A C 0.1497(15) 0.2006(19) 0.5838(15) 0.064(11) Uiso 0.50 1 d PD A 1
H18A H 0.1652 0.1574 0.5696 0.077 Uiso 0.50 1 calc PR A 1
H18B H 0.1611 0.2357 0.5566 0.077 Uiso 0.50 1 calc PR A 1
C19A C 0.1802(19) 0.216(3) 0.641(2) 0.16(3) Uiso 0.50 1 d PD A 1
H19A H 0.1723 0.1779 0.6668 0.196 Uiso 0.50 1 calc PR A 1
H19B H 0.2266 0.2199 0.6370 0.196 Uiso 0.50 1 calc PR A 1
C20A C 0.1546(15) 0.279(2) 0.6669(18) 0.089(15) Uiso 0.50 1 d PD A 1
H20A H 0.1741 0.2857 0.7046 0.107 Uiso 0.50 1 calc PR A 1
H20B H 0.1660 0.3177 0.6433 0.107 Uiso 0.50 1 calc PR A 1
C21A C 0.0847(14) 0.275(2) 0.6716(13) 0.054(11) Uiso 0.50 1 d PD A 1
H21A H 0.0688 0.3179 0.6863 0.065 Uiso 0.50 1 calc PR A 1
H21B H 0.0741 0.2399 0.6988 0.065 Uiso 0.50 1 calc PR A 1
C16B C 0.0406(18) 0.259(2) 0.6049(19) 0.074(17) Uiso 0.50 1 d PD A 2
H16B H -0.0046 0.2639 0.6161 0.089 Uiso 0.50 1 calc PR A 2
C17B C 0.0469(16) 0.193(2) 0.5766(18) 0.087(15) Uiso 0.50 1 d PD A 2
H17C H 0.0212 0.1921 0.5415 0.105 Uiso 0.50 1 calc PR A 2
H17D H 0.0309 0.1571 0.6014 0.105 Uiso 0.50 1 calc PR A 2
C18B C 0.1186(17) 0.179(2) 0.5630(15) 0.082(13) Uiso 0.50 1 d PD A 2
H18C H 0.1233 0.1328 0.5490 0.098 Uiso 0.50 1 calc PR A 2
H18D H 0.1324 0.2097 0.5333 0.098 Uiso 0.50 1 calc PR A 2
C19B C 0.1606(17) 0.188(2) 0.6156(18) 0.087(14) Uiso 0.50 1 d PD A 2
H19C H 0.1523 0.1517 0.6422 0.105 Uiso 0.50 1 calc PR A 2
H19D H 0.2056 0.1856 0.6049 0.105 Uiso 0.50 1 calc PR A 2
C20B C 0.1497(17) 0.254(2) 0.6451(19) 0.087(14) Uiso 0.50 1 d PD A 2
H20C H 0.1745 0.2555 0.6807 0.104 Uiso 0.50 1 calc PR A 2
H20D H 0.1643 0.2913 0.6212 0.104 Uiso 0.50 1 calc PR A 2
C21B C 0.0815(19) 0.263(3) 0.6566(18) 0.12(3) Uiso 0.50 1 d PD A 2
H21C H 0.0750 0.3065 0.6747 0.140 Uiso 0.50 1 calc PR A 2
H21D H 0.0682 0.2280 0.6834 0.140 Uiso 0.50 1 calc PR A 2
C22 C 0.0750(7) 0.3763(7) 0.4295(6) 0.036(3) Uani 1 1 d . B .
C23A C 0.0498(16) 0.293(2) 0.3540(15) 0.043(8) Uiso 0.50 1 d P B 1
H23A H 0.0220 0.3113 0.3235 0.052 Uiso 0.50 1 calc PR B 1
C24A C 0.107(3) 0.277(3) 0.328(2) 0.108(18) Uiso 0.50 1 d P B 1
H24A H 0.1310 0.3176 0.3188 0.129 Uiso 0.50 1 calc PR B 1
H24B H 0.0993 0.2510 0.2933 0.129 Uiso 0.50 1 calc PR B 1
C25A C 0.1516(19) 0.226(2) 0.3803(18) 0.059(10) Uiso 0.50 1 d P B 1
H25A H 0.1889 0.2065 0.3620 0.071 Uiso 0.50 1 calc PR B 1
H25B H 0.1675 0.2559 0.4106 0.071 Uiso 0.50 1 calc PR B 1
C26A C 0.120(2) 0.181(2) 0.401(2) 0.077(12) Uiso 0.50 1 d P B 1
H26A H 0.1446 0.1640 0.4338 0.092 Uiso 0.50 1 calc PR B 1
H26B H 0.1170 0.1450 0.3734 0.092 Uiso 0.50 1 calc PR B 1
C27A C 0.052(2) 0.197(3) 0.421(2) 0.091(15) Uiso 0.50 1 d P B 1
H27A H 0.0298 0.1555 0.4305 0.110 Uiso 0.50 1 calc PR B 1
H27B H 0.0541 0.2254 0.4552 0.110 Uiso 0.50 1 calc PR B 1
C28A C 0.015(2) 0.233(2) 0.3754(19) 0.076(12) Uiso 0.50 1 d P B 1
H28A H 0.0071 0.2022 0.3439 0.091 Uiso 0.50 1 calc PR B 1
H28B H -0.0260 0.2476 0.3900 0.091 Uiso 0.50 1 calc PR B 1
C23B C 0.0613(17) 0.3172(19) 0.3322(16) 0.048(9) Uiso 0.50 1 d P B 2
H23B H 0.0297 0.3402 0.3072 0.057 Uiso 0.50 1 calc PR B 2
C24B C 0.1347(18) 0.322(2) 0.3070(17) 0.066(11) Uiso 0.50 1 d P B 2
H24C H 0.1344 0.3062 0.2675 0.079 Uiso 0.50 1 calc PR B 2
H24D H 0.1494 0.3684 0.3077 0.079 Uiso 0.50 1 calc PR B 2
C25B C 0.1758 0.2826 0.3387 0.084(13) Uiso 0.50 1 d P B 2
H25C H 0.1810 0.3031 0.3762 0.101 Uiso 0.50 1 calc PR B 2
H25D H 0.2178 0.2830 0.3209 0.101 Uiso 0.50 1 calc PR B 2
C26B C 0.157(3) 0.215(3) 0.346(3) 0.12(2) Uiso 0.50 1 d P B 2
H26C H 0.1898 0.1911 0.3678 0.139 Uiso 0.50 1 calc PR B 2
H26D H 0.1526 0.1935 0.3087 0.139 Uiso 0.50 1 calc PR B 2
C27B C 0.095(3) 0.211(3) 0.376(2) 0.095(16) Uiso 0.50 1 d P B 2
H27C H 0.1001 0.2286 0.4142 0.114 Uiso 0.50 1 calc PR B 2
H27D H 0.0813 0.1640 0.3783 0.114 Uiso 0.50 1 calc PR B 2
C28B C 0.042(2) 0.251(2) 0.3447(19) 0.069(11) Uiso 0.50 1 d P B 2
H28C H 0.0309 0.2279 0.3094 0.083 Uiso 0.50 1 calc PR B 2
H28D H 0.0043 0.2525 0.3682 0.083 Uiso 0.50 1 calc PR B 2
C29 C -0.0496(6) 0.4167(7) 0.4894(6) 0.033(3) Uani 1 1 d . C .
C30A C -0.1135(17) 0.3111(18) 0.4787(16) 0.026(10) Uiso 0.50 1 d P C 1
H30A H -0.1168 0.3011 0.4376 0.032 Uiso 0.50 1 calc PR C 1
C31A C -0.1861(12) 0.3234(14) 0.4995(13) 0.026(6) Uiso 0.50 1 d P C 1
H31A H -0.1864 0.3274 0.5409 0.031 Uiso 0.50 1 calc PR C 1
H31B H -0.2029 0.3652 0.4832 0.031 Uiso 0.50 1 calc PR C 1
C32A C -0.2272(17) 0.2657(18) 0.4811(15) 0.048(8) Uiso 0.50 1 d P C 1
H32A H -0.2283 0.2624 0.4397 0.058 Uiso 0.50 1 calc PR C 1
H32B H -0.2710 0.2720 0.4941 0.058 Uiso 0.50 1 calc PR C 1
C33A C -0.1978(19) 0.201(2) 0.5073(18) 0.059(10) Uiso 0.50 1 d P C 1
H33A H -0.1976 0.2053 0.5486 0.071 Uiso 0.50 1 calc PR C 1
H33B H -0.2252 0.1628 0.4970 0.071 Uiso 0.50 1 calc PR C 1
C34A C -0.132(2) 0.187(2) 0.489(2) 0.062(13) Uiso 0.50 1 d P C 1
H34A H -0.1314 0.1797 0.4479 0.075 Uiso 0.50 1 calc PR C 1
H34B H -0.1152 0.1468 0.5080 0.075 Uiso 0.50 1 calc PR C 1
C35A C -0.0913(12) 0.2500(13) 0.5056(13) 0.032(6) Uiso 0.50 1 d P C 1
H35A H -0.0923 0.2559 0.5468 0.039 Uiso 0.50 1 calc PR C 1
H35B H -0.0467 0.2421 0.4953 0.039 Uiso 0.50 1 calc PR C 1
C30B C -0.119(2) 0.312(2) 0.464(2) 0.042(13) Uiso 0.50 1 d P C 2
H30B H -0.1384 0.3173 0.4254 0.050 Uiso 0.50 1 calc PR C 2
C31B C -0.1645(18) 0.3033(19) 0.5084(17) 0.053(10) Uiso 0.50 1 d P C 2
H31C H -0.1940 0.3416 0.5102 0.064 Uiso 0.50 1 calc PR C 2
H31D H -0.1426 0.2982 0.5452 0.064 Uiso 0.50 1 calc PR C 2
C32B C -0.203(2) 0.234(3) 0.491(2) 0.070(12) Uiso 0.50 1 d P C 2
H32C H -0.2375 0.2256 0.5169 0.084 Uiso 0.50 1 calc PR C 2
H32D H -0.2211 0.2384 0.4522 0.084 Uiso 0.50 1 calc PR C 2
C33B C -0.157(2) 0.182(2) 0.4929(17) 0.050(10) Uiso 0.50 1 d P C 2
H33C H -0.1789 0.1391 0.4843 0.060 Uiso 0.50 1 calc PR C 2
H33D H -0.1395 0.1785 0.5315 0.060 Uiso 0.50 1 calc PR C 2
C34B C -0.106(2) 0.190(2) 0.4547(19) 0.075(12) Uiso 0.50 1 d P C 2
H34C H -0.1226 0.1941 0.4158 0.090 Uiso 0.50 1 calc PR C 2
H34D H -0.0774 0.1507 0.4565 0.090 Uiso 0.50 1 calc PR C 2
C35B C -0.0696(18) 0.252(2) 0.4707(18) 0.062(10) Uiso 0.50 1 d P C 2
H35C H -0.0330 0.2580 0.4458 0.075 Uiso 0.50 1 calc PR C 2
H35D H -0.0536 0.2486 0.5099 0.075 Uiso 0.50 1 calc PR C 2
C36 C 0.0004(7) 0.5116(6) 0.4190(7) 0.037(3) Uani 1 1 d D . .
C37 C -0.0052(10) 0.5378(10) 0.3108(7) 0.059(5) Uani 1 1 d . . .
H37 H 0.0149 0.5823 0.3050 0.070 Uiso 1 1 calc R . .
C38 C 0.0297(10) 0.4896(15) 0.2760(9) 0.090(8) Uani 1 1 d . . .
H38A H 0.0750 0.4898 0.2877 0.108 Uiso 1 1 calc R . .
H38B H 0.0129 0.4444 0.2828 0.108 Uiso 1 1 calc R . .
C39 C 0.0247(12) 0.5042(19) 0.2158(9) 0.122(12) Uani 1 1 d . . .
H39A H 0.0436 0.4672 0.1945 0.146 Uiso 1 1 calc R . .
H39B H 0.0492 0.5450 0.2077 0.146 Uiso 1 1 calc R . .
C40 C -0.0426(12) 0.5139(14) 0.1965(8) 0.091(8) Uani 1 1 d . . .
H40A H -0.0432 0.5303 0.1574 0.109 Uiso 1 1 calc R . .
H40B H -0.0646 0.4704 0.1969 0.109 Uiso 1 1 calc R . .
C41 C -0.0766(12) 0.5600(12) 0.2309(9) 0.081(7) Uani 1 1 d . . .
H41A H -0.1219 0.5598 0.2194 0.098 Uiso 1 1 calc R . .
H41B H -0.0599 0.6054 0.2248 0.098 Uiso 1 1 calc R . .
C42 C -0.0709(10) 0.5433(10) 0.2916(8) 0.064(5) Uani 1 1 d . . .
H42A H -0.0923 0.5781 0.3136 0.077 Uiso 1 1 calc R . .
H42B H -0.0928 0.5006 0.2985 0.077 Uiso 1 1 calc R . .
Rh3 Rh 0.47212(6) 0.07616(6) 0.49794(7) 0.0546(4) Uani 1 1 d . . .
N7 N 0.5496(8) 0.1456(8) 0.4043(8) 0.061(4) Uani 1 1 d . . .
N8 N 0.3765(6) 0.0118(7) 0.4124(6) 0.049(4) Uani 1 1 d . . .
N9 N 0.3816(8) 0.0217(7) 0.5846(7) 0.055(4) Uani 1 1 d . . .
N10 N 0.5555(8) 0.1520(6) 0.5873(7) 0.060(4) Uani 1 1 d . . .
C43 C 0.5214(8) 0.1198(9) 0.4394(9) 0.049(5) Uani 1 1 d . D .
C44A C 0.576(3) 0.190(2) 0.361(3) 0.11(4) Uiso 0.40 1 d PD D 1
H44A H 0.5858 0.1611 0.3280 0.131 Uiso 0.40 1 calc PR D 1
C45A C 0.637(2) 0.223(3) 0.379(3) 0.13(3) Uiso 0.40 1 d PD D 1
H45A H 0.6559 0.2455 0.3462 0.157 Uiso 0.40 1 calc PR D 1
H45B H 0.6669 0.1891 0.3930 0.157 Uiso 0.40 1 calc PR D 1
C46A C 0.622(2) 0.275(2) 0.4260(17) 0.071(15) Uiso 0.40 1 d PD D 1
H46A H 0.6033 0.2531 0.4587 0.086 Uiso 0.40 1 calc PR D 1
H46B H 0.6618 0.2979 0.4385 0.086 Uiso 0.40 1 calc PR D 1
C47A C 0.5753(18) 0.3260(16) 0.4000(18) 0.053(11) Uiso 0.40 1 d PD D 1
H47A H 0.5659 0.3609 0.4279 0.064 Uiso 0.40 1 calc PR D 1
H47B H 0.5949 0.3476 0.3673 0.064 Uiso 0.40 1 calc PR D 1
C48A C 0.5140(16) 0.292(2) 0.382(2) 0.070 Uiso 0.40 1 d PD D 1
H48A H 0.4934 0.2720 0.4145 0.084 Uiso 0.40 1 calc PR D 1
H48B H 0.4846 0.3251 0.3648 0.084 Uiso 0.40 1 calc PR D 1
C49A C 0.527(3) 0.239(3) 0.340(2) 0.13(3) Uiso 0.40 1 d PD D 1
H49A H 0.5427 0.2602 0.3051 0.154 Uiso 0.40 1 calc PR D 1
H49B H 0.4875 0.2154 0.3304 0.154 Uiso 0.40 1 calc PR D 1
C44B C 0.5876(15) 0.1850(12) 0.3652(12) 0.050(11) Uiso 0.60 1 d PD D 2
H44B H 0.6179 0.1542 0.3466 0.060 Uiso 0.60 1 calc PR D 2
C45B C 0.6249(12) 0.2301(13) 0.4029(13) 0.052(8) Uiso 0.60 1 d PD D 2
H45C H 0.6595 0.2511 0.3817 0.062 Uiso 0.60 1 calc PR D 2
H45D H 0.6443 0.2042 0.4341 0.062 Uiso 0.60 1 calc PR D 2
C46B C 0.580(2) 0.2856(19) 0.4273(14) 0.119(17) Uiso 0.60 1 d PD D 2
H46C H 0.5500 0.2654 0.4535 0.142 Uiso 0.60 1 calc PR D 2
H46D H 0.6059 0.3190 0.4482 0.142 Uiso 0.60 1 calc PR D 2
C47B C 0.544(2) 0.3197(15) 0.3788(17) 0.111(16) Uiso 0.60 1 d PD D 2
H47C H 0.5143 0.3532 0.3942 0.133 Uiso 0.60 1 calc PR D 2
H47D H 0.5740 0.3433 0.3546 0.133 Uiso 0.60 1 calc PR D 2
C48B C 0.5060(14) 0.2698(17) 0.3434(15) 0.080(11) Uiso 0.60 1 d PD D 2
H48C H 0.4740 0.2476 0.3667 0.096 Uiso 0.60 1 calc PR D 2
H48D H 0.4836 0.2931 0.3123 0.096 Uiso 0.60 1 calc PR D 2
C49B C 0.5499(13) 0.2198(14) 0.3206(10) 0.057(8) Uiso 0.60 1 d PD D 2
H49C H 0.5793 0.2420 0.2947 0.068 Uiso 0.60 1 calc PR D 2
H49D H 0.5252 0.1865 0.2988 0.068 Uiso 0.60 1 calc PR D 2
C50 C 0.4135(8) 0.0365(7) 0.4424(8) 0.050(5) Uani 1 1 d . . .
C51 C 0.3322(8) -0.0238(8) 0.3771(8) 0.049(4) Uani 1 1 d . . .
H51 H 0.3559 -0.0575 0.3549 0.059 Uiso 1 1 calc R . .
C52 C 0.2991(9) 0.0234(11) 0.3371(9) 0.070(6) Uani 1 1 d . . .
H52A H 0.3314 0.0511 0.3187 0.084 Uiso 1 1 calc R . .
H52B H 0.2772 -0.0029 0.3075 0.084 Uiso 1 1 calc R . .
C53 C 0.2537(11) 0.0665(9) 0.3625(11) 0.082(7) Uani 1 1 d . . .
H53A H 0.2327 0.0939 0.3331 0.099 Uiso 1 1 calc R . .
H53B H 0.2760 0.0969 0.3890 0.099 Uiso 1 1 calc R . .
C54 C 0.2027(10) 0.0264(11) 0.3945(10) 0.081(7) Uani 1 1 d . . .
H54A H 0.1788 -0.0029 0.3683 0.098 Uiso 1 1 calc R . .
H54B H 0.1724 0.0570 0.4123 0.098 Uiso 1 1 calc R . .
C55 C 0.2389(9) -0.0164(11) 0.4405(9) 0.072(6) Uani 1 1 d . . .
H55A H 0.2612 0.0132 0.4675 0.086 Uiso 1 1 calc R . .
H55B H 0.2083 -0.0439 0.4613 0.086 Uiso 1 1 calc R . .
C56 C 0.2846(9) -0.0592(9) 0.4124(9) 0.063(6) Uani 1 1 d . . .
H56A H 0.2609 -0.0910 0.3883 0.076 Uiso 1 1 calc R . .
H56B H 0.3078 -0.0854 0.4414 0.076 Uiso 1 1 calc R . .
C57 C 0.4169(9) 0.0407(8) 0.5519(10) 0.055(5) Uani 1 1 d . . .
C58 C 0.3312(11) -0.0035(8) 0.6200(8) 0.067(6) Uani 1 1 d . . .
H58 H 0.3515 -0.0233 0.6544 0.081 Uiso 1 1 calc R . .
C59 C 0.2874(15) 0.0523(13) 0.6386(10) 0.110(11) Uani 1 1 d . . .
H59A H 0.3124 0.0869 0.6586 0.131 Uiso 1 1 calc R . .
H59B H 0.2669 0.0731 0.6053 0.131 Uiso 1 1 calc R . .
C60 C 0.2393(18) 0.0259(15) 0.6753(14) 0.141(15) Uani 1 1 d . . .
H60A H 0.2115 0.0627 0.6875 0.170 Uiso 1 1 calc R . .
H60B H 0.2601 0.0068 0.7092 0.170 Uiso 1 1 calc R . .
C61 C 0.1969(15) -0.0300(18) 0.6456(13) 0.122(11) Uani 1 1 d . . .
H61A H 0.1645 -0.0467 0.6716 0.146 Uiso 1 1 calc R . .
H61B H 0.1751 -0.0119 0.6118 0.146 Uiso 1 1 calc R . .
C62 C 0.2416(11) -0.0849(11) 0.6299(10) 0.084(7) Uani 1 1 d . . .
H62A H 0.2174 -0.1216 0.6121 0.101 Uiso 1 1 calc R . .
H62B H 0.2629 -0.1024 0.6642 0.101 Uiso 1 1 calc R . .
C63 C 0.2911(9) -0.0596(10) 0.5897(11) 0.082(7) Uani 1 1 d . . .
H63A H 0.2701 -0.0414 0.5555 0.098 Uiso 1 1 calc R . .
H63B H 0.3192 -0.0965 0.5785 0.098 Uiso 1 1 calc R . .
C64 C 0.5259(9) 0.1218(8) 0.5548(8) 0.055(5) Uani 1 1 d . . .
C65 C 0.5989(15) 0.1960(11) 0.6214(11) 0.091(9) Uani 1 1 d . . .
H65 H 0.6362 0.1694 0.6348 0.109 Uiso 1 1 calc R . .
C66 C 0.6224(11) 0.2558(13) 0.5877(11) 0.094(8) Uani 1 1 d . . .
H66A H 0.6391 0.2398 0.5516 0.113 Uiso 1 1 calc R . .
H66B H 0.6578 0.2774 0.6087 0.113 Uiso 1 1 calc R . .
C67 C 0.5699(12) 0.3079(14) 0.5758(12) 0.108(10) Uani 1 1 d . . .
H67A H 0.5902 0.3508 0.5667 0.129 Uiso 1 1 calc R . .
H67B H 0.5450 0.2936 0.5424 0.129 Uiso 1 1 calc R . .
C68 C 0.5300(11) 0.3176(12) 0.6185(12) 0.092(8) Uani 1 1 d . . .
H68A H 0.4904 0.3370 0.6026 0.110 Uiso 1 1 calc R . .
H68B H 0.5492 0.3514 0.6437 0.110 Uiso 1 1 calc R . .
C69 C 0.5123(13) 0.2598(12) 0.6533(9) 0.087(7) Uani 1 1 d . . .
H69A H 0.4953 0.2766 0.6890 0.104 Uiso 1 1 calc R . .
H69B H 0.4778 0.2354 0.6336 0.104 Uiso 1 1 calc R . .
C70 C 0.5635(15) 0.2130(14) 0.6663(14) 0.121(13) Uani 1 1 d . . .
H70A H 0.5917 0.2328 0.6954 0.146 Uiso 1 1 calc R . .
H70B H 0.5449 0.1721 0.6822 0.146 Uiso 1 1 calc R . .
Rh4 Rh 0.5000 0.5000 0.5000 0.0337(4) Uani 1 2 d S . .
N11 N 0.5061(6) 0.4942(6) 0.6301(5) 0.038(3) Uani 1 1 d . . .
N12 N 0.4253(6) 0.3670(6) 0.4952(7) 0.056(4) Uani 1 1 d . . .
C71 C 0.5021(7) 0.4965(7) 0.5818(7) 0.035(3) Uani 1 1 d U . .
C72 C 0.5173(8) 0.4904(7) 0.6910(6) 0.038(4) Uani 1 1 d . . .
H72 H 0.5570 0.4642 0.6981 0.046 Uiso 1 1 calc R . .
C73 C 0.4633(8) 0.4547(8) 0.7184(7) 0.046(4) Uani 1 1 d . . .
H73A H 0.4596 0.4090 0.7032 0.055 Uiso 1 1 calc R . .
H73B H 0.4230 0.4783 0.7102 0.055 Uiso 1 1 calc R . .
C74 C 0.4752(10) 0.4519(9) 0.7810(8) 0.060(5) Uani 1 1 d . . .
H74A H 0.5127 0.4236 0.7891 0.071 Uiso 1 1 calc R . .
H74B H 0.4382 0.4312 0.7991 0.071 Uiso 1 1 calc R . .
C75 C 0.4862(11) 0.5205(9) 0.8054(8) 0.067(6) Uani 1 1 d . . .
H75A H 0.4465 0.5466 0.8022 0.080 Uiso 1 1 calc R . .
H75B H 0.4975 0.5163 0.8458 0.080 Uiso 1 1 calc R . .
C76 C 0.5368(10) 0.5562(9) 0.7771(7) 0.058(5) Uani 1 1 d . . .
H76A H 0.5777 0.5339 0.7855 0.069 Uiso 1 1 calc R . .
H76B H 0.5394 0.6020 0.7921 0.069 Uiso 1 1 calc R . .
C77 C 0.5270(8) 0.5593(7) 0.7155(7) 0.045(4) Uani 1 1 d . . .
H77A H 0.5643 0.5803 0.6983 0.054 Uiso 1 1 calc R . .
H77B H 0.4894 0.5871 0.7066 0.054 Uiso 1 1 calc R . .
C78 C 0.4529(7) 0.4161(7) 0.4970(7) 0.041(3) Uani 1 1 d . . .
C79 C 0.3964(10) 0.2988(8) 0.4932(9) 0.070(6) Uani 1 1 d . . .
H79 H 0.4327 0.2669 0.4919 0.084 Uiso 1 1 calc R . .
C80 C 0.3603(9) 0.2889(9) 0.4413(9) 0.062(5) Uani 1 1 d . . .
H80A H 0.3882 0.2955 0.4088 0.074 Uiso 1 1 calc R . .
H80B H 0.3254 0.3217 0.4386 0.074 Uiso 1 1 calc R . .
C81 C 0.3337(12) 0.2192(9) 0.4404(13) 0.097(9) Uani 1 1 d . . .
H81A H 0.3026 0.2157 0.4091 0.116 Uiso 1 1 calc R . .
H81B H 0.3686 0.1877 0.4329 0.116 Uiso 1 1 calc R . .
C82 C 0.3033(11) 0.1991(9) 0.4916(12) 0.088(8) Uani 1 1 d . . .
H82A H 0.2612 0.2207 0.4929 0.106 Uiso 1 1 calc R . .
H82B H 0.2963 0.1504 0.4903 0.106 Uiso 1 1 calc R . .
C83 C 0.3377(10) 0.2147(9) 0.5427(12) 0.084(8) Uani 1 1 d . . .
H83A H 0.3730 0.1826 0.5473 0.101 Uiso 1 1 calc R . .
H83B H 0.3090 0.2084 0.5747 0.101 Uiso 1 1 calc R . .
C84 C 0.3652(10) 0.2860(9) 0.5457(10) 0.069(6) Uani 1 1 d . . .
H84A H 0.3308 0.3187 0.5513 0.083 Uiso 1 1 calc R . .
H84B H 0.3960 0.2898 0.5774 0.083 Uiso 1 1 calc R . .
Cl2 Cl 0.3551(2) 0.6095(2) 0.25569(18) 0.0524(11) Uani 1 1 d . . .
Cl3 Cl 0.1001(3) 0.6449(3) 0.6747(3) 0.0808(16) Uani 1 1 d . . .
C85 C 0.0619(11) 0.5128(10) 0.0104(10) 0.077(6) Uani 1 1 d . . .
H85 H 0.1047 0.5244 0.0187 0.092 Uiso 1 1 calc R . .
C86 C 0.0275(13) 0.4818(12) 0.0492(11) 0.088(7) Uani 1 1 d . . .
H86 H 0.0473 0.4664 0.0830 0.105 Uiso 1 1 calc R . .
C87 C -0.0367(13) 0.4722(11) 0.0400(10) 0.084(7) Uani 1 1 d . . .
H87 H -0.0625 0.4553 0.0690 0.101 Uiso 1 1 calc R . .
C88 C 0.3351(10) 0.1857(9) 0.7477(8) 0.060(5) Uani 1 1 d . . .
H88 H 0.3365 0.1386 0.7506 0.072 Uiso 1 1 calc R E 1
C91 C 0.3310(12) 0.3219(11) 0.7398(9) 0.080(7) Uani 1 1 d . . .
H91 H 0.3307 0.3690 0.7369 0.096 Uiso 1 1 calc R F 1
C89A C 0.362(2) 0.209(2) 0.706(2) 0.087(13) Uiso 0.55 1 d P G 1
H89A H 0.3816 0.1819 0.6791 0.104 Uiso 0.55 1 calc PR G 1
C90A C 0.360(2) 0.282(2) 0.702(2) 0.088(13) Uiso 0.55 1 d P G 1
H90A H 0.3797 0.3030 0.6712 0.106 Uiso 0.55 1 calc PR G 1
C92A C 0.301(2) 0.287(2) 0.7847(18) 0.082(12) Uiso 0.55 1 d P G 1
H92A H 0.2784 0.3121 0.8114 0.098 Uiso 0.55 1 calc PR G 1
C93A C 0.303(2) 0.218(2) 0.791(2) 0.091(13) Uiso 0.55 1 d P G 1
H93A H 0.2852 0.1949 0.8216 0.110 Uiso 0.55 1 calc PR G 1
C89B C 0.318(3) 0.218(3) 0.697(3) 0.098(18) Uiso 0.45 1 d P G 2
H89B H 0.3111 0.1934 0.6632 0.118 Uiso 0.45 1 calc PR G 2
C90B C 0.310(3) 0.292(3) 0.699(2) 0.087(16) Uiso 0.45 1 d P G 2
H90B H 0.2898 0.3150 0.6685 0.104 Uiso 0.45 1 calc PR G 2
C92B C 0.358(3) 0.295(3) 0.783(2) 0.087(16) Uiso 0.45 1 d P G 2
H92B H 0.3781 0.3213 0.8112 0.104 Uiso 0.45 1 calc PR G 2
C93B C 0.358(2) 0.221(3) 0.788(2) 0.075(14) Uiso 0.45 1 d P G 2
H93B H 0.3742 0.2007 0.8213 0.091 Uiso 0.45 1 calc PR G 2
O1W O 0.3379(4) 0.8728(4) 0.2483(3) 0.0198(18) Uiso 1 1 d . . .
O2W O 0.2726(8) 0.7371(10) 0.2598(7) 0.106(5) Uiso 1 1 d . . .
O3W O 0.1582(10) 0.7149(11) 0.1951(9) 0.135(7) Uiso 1 1 d . . .
O4W O 0.1951(13) 0.7355(15) 0.3516(11) 0.179(10) Uiso 1 1 d . . .
O5W O 0.1914(7) 0.5918(8) 0.7681(6) 0.082(4) Uiso 1 1 d . . .
O6W O 0.0359(8) 0.6826(9) 0.7862(7) 0.093(5) Uiso 1 1 d . . .
O7W O -0.1315(8) 0.1418(9) 0.6370(7) 0.097(5) Uiso 1 1 d . . .
O8W O 0.0883(8) 0.6768(9) 0.3209(7) 0.098(5) Uiso 1 1 d . . .

loop_
_atom_site_aniso_label
_atom_site_aniso_U_11
_atom_site_aniso_U_22
_atom_site_aniso_U_33
_atom_site_aniso_U_23
_atom_site_aniso_U_13
_atom_site_aniso_U_12
Rh1 0.0270(5) 0.0100(4) 0.0428(6) -0.0040(5) -0.0020(5) 0.0017(4)
Rh2 0.0243(7) 0.0062(6) 0.0432(9) -0.0029(7) -0.0025(7) 0.0001(5)
Cl1 0.0342(18) 0.0246(17) 0.072(3) -0.0090(18) -0.0006(19) 0.0111(14)
N1 0.044(8) 0.033(8) 0.063(9) 0.017(7) 0.007(7) -0.002(6)
N2 0.038(7) 0.034(7) 0.034(7) 0.007(6) 0.013(6) 0.003(6)
N3 0.039(7) 0.028(7) 0.051(8) -0.004(6) 0.010(6) 0.008(6)
N4 0.056(9) 0.079(11) 0.047(9) -0.034(8) -0.017(7) 0.039(8)
N5 0.041(7) 0.008(6) 0.076(10) -0.014(6) -0.003(6) -0.008(5)
N6 0.042(8) 0.045(9) 0.060(10) -0.008(7) -0.007(7) -0.005(7)
C1 0.038(8) 0.026(8) 0.045(9) -0.011(7) -0.011(7) 0.007(7)
C2 0.056(10) 0.048(10) 0.024(8) 0.002(7) 0.009(7) -0.004(8)
C3 0.062(12) 0.062(12) 0.050(11) -0.004(9) 0.020(9) -0.015(9)
C4 0.14(2) 0.026(10) 0.084(16) -0.005(10) 0.066(16) -0.004(12)
C5 0.091(18) 0.053(14) 0.13(2) 0.021(14) 0.070(17) 0.027(13)
C6 0.040(10) 0.098(18) 0.094(17) 0.038(14) 0.022(10) 0.017(11)
C7 0.056(11) 0.052(11) 0.052(11) 0.003(9) 0.021(8) -0.013(9)
C8 0.046(8) 0.023(7) 0.017(7) -0.013(6) -0.011(6) 0.001(6)
C9 0.033(8) 0.054(11) 0.048(10) -0.024(8) -0.011(7) -0.002(7)
C10 0.084(14) 0.036(10) 0.081(15) -0.006(10) -0.046(12) 0.015(10)
C11 0.085(18) 0.069(17) 0.15(3) -0.039(17) -0.037(18) 0.042(14)
C12 0.057(14) 0.21(4) 0.054(14) -0.055(19) -0.016(11) 0.049(19)
C13 0.082(15) 0.13(2) 0.047(12) 0.006(13) -0.012(11) -0.064(16)
C14 0.068(12) 0.030(9) 0.074(13) 0.001(8) -0.019(10) -0.008(8)
C15 0.013(7) 0.034(9) 0.065(11) -0.011(8) -0.005(7) 0.006(6)
C22 0.038(8) 0.036(8) 0.032(9) -0.014(7) -0.011(7) 0.011(7)
C29 0.027(7) 0.025(8) 0.047(9) -0.012(6) -0.011(6) 0.011(6)
C36 0.023(6) 0.017(7) 0.070 -0.012(7) -0.003(8) -0.001(6)
C37 0.083(14) 0.057(12) 0.036(10) 0.002(8) 0.000(9) -0.030(10)
C38 0.058(13) 0.15(2) 0.063(14) -0.024(15) -0.016(11) 0.017(14)
C39 0.097(19) 0.23(4) 0.035(12) -0.016(17) 0.012(12) -0.04(2)
C40 0.11(2) 0.13(2) 0.032(11) 0.010(13) -0.005(12) -0.032(17)
C41 0.116(19) 0.073(16) 0.054(13) 0.010(11) -0.028(13) 0.002(14)
C42 0.089(15) 0.051(12) 0.052(12) 0.005(9) -0.004(11) 0.016(10)
Rh3 0.0464(7) 0.0166(6) 0.0997(11) -0.0131(7) -0.0247(8) 0.0078(5)
N7 0.055(10) 0.043(9) 0.084(13) -0.029(9) -0.013(9) 0.022(8)
N8 0.044(8) 0.032(8) 0.071(10) 0.000(7) -0.015(7) 0.002(6)
N9 0.068(11) 0.025(8) 0.071(11) 0.000(7) -0.024(9) 0.007(7)
N10 0.084(11) 0.011(6) 0.086(12) -0.010(7) -0.032(9) 0.012(7)
C43 0.024(8) 0.038(10) 0.085(15) -0.024(9) -0.020(9) 0.008(7)
C50 0.051(10) 0.015(8) 0.084(13) -0.003(8) -0.022(9) 0.019(7)
C51 0.038(9) 0.039(9) 0.070(12) -0.002(8) -0.021(8) 0.005(7)
C52 0.063(12) 0.072(14) 0.075(14) 0.021(11) -0.019(11) -0.013(11)
C53 0.101(17) 0.021(9) 0.124(19) -0.016(11) -0.038(15) 0.022(11)
C54 0.064(13) 0.063(14) 0.116(19) -0.005(13) -0.011(13) 0.039(12)
C55 0.053(12) 0.072(15) 0.090(16) -0.001(12) -0.009(11) -0.001(10)
C56 0.051(11) 0.049(11) 0.090(15) 0.021(10) -0.030(10) 0.001(9)
C57 0.042(10) 0.018(8) 0.103(16) 0.002(9) -0.033(10) 0.007(7)
C58 0.113(17) 0.027(9) 0.060(12) 0.003(9) -0.042(12) 0.016(11)
C59 0.19(3) 0.078(17) 0.062(15) 0.009(12) 0.070(18) 0.025(18)
C60 0.21(4) 0.08(2) 0.14(3) 0.006(19) 0.11(3) 0.04(2)
C61 0.12(2) 0.14(3) 0.11(2) 0.05(2) 0.024(19) 0.04(2)
C62 0.080(15) 0.068(15) 0.103(18) -0.013(13) -0.034(14) -0.017(13)
C63 0.052(12) 0.046(12) 0.15(2) -0.017(13) -0.015(13) 0.000(9)
C64 0.065(12) 0.016(8) 0.083(14) -0.007(8) -0.014(10) 0.013(8)
C65 0.15(2) 0.041(13) 0.085(18) -0.015(12) -0.035(17) 0.055(15)
C66 0.070(15) 0.090(19) 0.12(2) -0.059(17) -0.011(14) -0.012(13)
C67 0.076(17) 0.11(2) 0.13(2) 0.086(19) -0.010(16) 0.012(15)
C68 0.062(14) 0.074(17) 0.14(2) 0.030(16) -0.001(15) 0.013(12)
C69 0.14(2) 0.074(16) 0.049(13) -0.005(11) -0.021(13) -0.020(15)
C70 0.13(3) 0.073(19) 0.15(3) 0.06(2) -0.08(2) -0.051(18)
Rh4 0.0301(8) 0.0246(8) 0.0464(10) -0.0002(8) 0.0000(8) -0.0034(6)
N11 0.047(7) 0.025(6) 0.044(8) -0.001(6) 0.001(6) -0.016(5)
N12 0.054(8) 0.029(7) 0.085(11) 0.003(8) -0.005(8) -0.019(6)
C71 0.031(6) 0.022(6) 0.050(7) 0.002(6) 0.002(6) -0.007(5)
C72 0.061(10) 0.020(8) 0.034(8) 0.001(6) 0.001(7) -0.004(7)
C73 0.057(10) 0.035(9) 0.046(10) -0.009(7) 0.003(8) -0.016(8)
C74 0.082(14) 0.036(10) 0.061(12) 0.006(8) 0.014(10) 0.016(9)
C75 0.109(17) 0.050(12) 0.041(11) -0.003(8) -0.002(11) -0.014(11)
C76 0.087(14) 0.038(10) 0.047(11) -0.015(8) -0.027(10) 0.007(9)
C77 0.051(10) 0.018(8) 0.067(12) -0.002(7) -0.010(8) -0.002(7)
C78 0.044(8) 0.029(8) 0.051(10) 0.001(8) -0.005(8) 0.002(7)
C79 0.093(15) 0.029(9) 0.088(16) 0.003(10) -0.008(13) -0.019(9)
C80 0.051(11) 0.044(11) 0.090(15) -0.028(10) 0.003(10) 0.003(8)
C81 0.085(16) 0.017(10) 0.19(3) -0.022(13) 0.002(18) -0.008(10)
C82 0.078(14) 0.027(10) 0.16(2) -0.023(13) 0.021(17) -0.024(10)
C83 0.067(13) 0.023(10) 0.16(2) 0.022(12) 0.001(15) -0.015(9)
C84 0.070(13) 0.041(11) 0.097(17) 0.011(10) 0.011(12) -0.016(10)
Cl2 0.067(3) 0.035(2) 0.055(3) 0.0062(19) -0.006(2) 0.004(2)
Cl3 0.082(4) 0.063(3) 0.097(4) -0.002(3) -0.001(3) 0.010(3)
C85 0.095(16) 0.054(13) 0.081(17) 0.009(11) -0.003(13) -0.007(11)
C86 0.093(18) 0.077(17) 0.093(19) 0.015(14) -0.005(15) -0.002(14)
C87 0.12(2) 0.071(15) 0.067(15) 0.029(12) 0.029(14) -0.025(14)
C88 0.080(14) 0.031(10) 0.068(13) 0.003(9) -0.003(11) 0.001(9)
C91 0.13(2) 0.044(12) 0.066(14) 0.006(10) -0.023(14) -0.005(13)

loop_
_atom_type_symbol
_atom_type_description
_atom_type_scat_dispersion_real
_atom_type_scat_dispersion_imag
_atom_type_scat_source
C C 0.0033 0.0016 'International Tables Vol C Tables 4.2.6.8 and 6.1.1.4'
H H 0.0000 0.0000 'International Tables Vol C Tables 4.2.6.8 and 6.1.1.4'
N N 0.0061 0.0033 'International Tables Vol C Tables 4.2.6.8 and 6.1.1.4'
Cl Cl 0.1484 0.1585 'International Tables Vol C Tables 4.2.6.8 and 6.1.1.4'
Rh Rh -1.1178 0.9187 'International Tables Vol C Tables 4.2.6.8 and 6.1.1.4'
O O 0.0106 0.0060 'International Tables Vol C Tables 4.2.6.8 and 6.1.1.4'

loop_
_geom_angle_atom_site_label_1
_geom_angle_atom_site_label_2
_geom_angle_atom_site_label_3
_geom_angle
_geom_angle_site_symmetry_1
_geom_angle_site_symmetry_3
C1 Rh1 C15 177.9(6) . .
C1 Rh1 C8 88.5(6) . .
C15 Rh1 C8 90.9(6) . .
C1 Rh1 C22 90.8(6) . .
C15 Rh1 C22 89.6(7) . .
C8 Rh1 C22 177.2(6) . .
C1 Rh1 Cl1 89.7(4) . .
C15 Rh1 Cl1 88.3(4) . .
C8 Rh1 Cl1 87.3(4) . .
C22 Rh1 Cl1 90.0(4) . .
C1 Rh1 Rh2 90.4(4) . .
C15 Rh1 Rh2 91.7(4) . .
C8 Rh1 Rh2 92.5(4) . .
C22 Rh1 Rh2 90.2(4) . .
Cl1 Rh1 Rh2 179.82(12) . .
C36 Rh2 C36 179.998(2) 3_566 .
C36 Rh2 C29 90.7(6) 3_566 .
C36 Rh2 C29 89.3(6) . .
C36 Rh2 C29 89.3(6) 3_566 3_566
C36 Rh2 C29 90.7(6) . 3_566
C29 Rh2 C29 179.997(2) . 3_566
C36 Rh2 Rh1 89.2(4) 3_566 .
C36 Rh2 Rh1 90.8(4) . .
C29 Rh2 Rh1 88.9(4) . .
C29 Rh2 Rh1 91.1(4) 3_566 .
C36 Rh2 Rh1 90.8(4) 3_566 3_566
C36 Rh2 Rh1 89.2(4) . 3_566
C29 Rh2 Rh1 91.1(4) . 3_566
C29 Rh2 Rh1 88.9(4) 3_566 3_566
Rh1 Rh2 Rh1 180.0 . 3_566
C15 N1 C16B 172(2) . .
C15 N1 C16A 168.2(17) . .
C8 N2 C9 171.1(14) . .
C1 N3 C2 170.2(14) . .
C22 N4 C23A 160(2) . .
C22 N4 C23B 167(2) . .
C29 N5 C30A 176(2) . .
C29 N5 C30B 169(2) . .
C36 N6 C37 174.8(17) . .
N3 C1 Rh1 173.6(13) . .
N3 C2 C3 107.9(13) . .
N3 C2 C7 110.2(12) . .
C3 C2 C7 112.8(13) . .
N3 C2 H2 108.6 . .
C3 C2 H2 108.6 . .
C7 C2 H2 108.6 . .
C2 C3 C4 110.4(14) . .
C2 C3 H3A 109.6 . .
C4 C3 H3A 109.6 . .
C2 C3 H3B 109.6 . .
C4 C3 H3B 109.6 . .
H3A C3 H3B 108.1 . .
C5 C4 C3 110.0(14) . .
C5 C4 H4A 109.7 . .
C3 C4 H4A 109.7 . .
C5 C4 H4B 109.7 . .
C3 C4 H4B 109.7 . .
H4A C4 H4B 108.2 . .
C6 C5 C4 111.8(14) . .
C6 C5 H5A 109.3 . .
C4 C5 H5A 109.3 . .
C6 C5 H5B 109.3 . .
C4 C5 H5B 109.3 . .
H5A C5 H5B 107.9 . .
C7 C6 C5 110.7(15) . .
C7 C6 H6A 109.5 . .
C5 C6 H6A 109.5 . .
C7 C6 H6B 109.5 . .
C5 C6 H6B 109.5 . .
H6A C6 H6B 108.1 . .
C6 C7 C2 112.7(14) . .
C6 C7 H7A 109.1 . .
C2 C7 H7A 109.1 . .
C6 C7 H7B 109.1 . .
C2 C7 H7B 109.1 . .
H7A C7 H7B 107.8 . .
N2 C8 Rh1 173.1(13) . .
N2 C9 C14 109.6(14) . .
N2 C9 C10 108.0(13) . .
C14 C9 C10 113.5(15) . .
N2 C9 H9 108.5 . .
C14 C9 H9 108.5 . .
C10 C9 H9 108.5 . .
C11 C10 C9 110.6(18) . .
C11 C10 H10A 109.5 . .
C9 C10 H10A 109.5 . .
C11 C10 H10B 109.5 . .
C9 C10 H10B 109.5 . .
H10A C10 H10B 108.1 . .
C12 C11 C10 113(2) . .
C12 C11 H11A 108.9 . .
C10 C11 H11A 108.9 . .
C12 C11 H11B 108.9 . .
C10 C11 H11B 108.9 . .
H11A C11 H11B 107.7 . .
C11 C12 C13 113.0(19) . .
C11 C12 H12A 109.0 . .
C13 C12 H12A 109.0 . .
C11 C12 H12B 109.0 . .
C13 C12 H12B 109.0 . .
H12A C12 H12B 107.8 . .
C14 C13 C12 108.6(17) . .
C14 C13 H13A 110.0 . .
C12 C13 H13A 110.0 . .
C14 C13 H13B 110.0 . .
C12 C13 H13B 110.0 . .
H13A C13 H13B 108.3 . .
C9 C14 C13 111.3(16) . .
C9 C14 H14A 109.4 . .
C13 C14 H14A 109.4 . .
C9 C14 H14B 109.4 . .
C13 C14 H14B 109.4 . .
H14A C14 H14B 108.0 . .
N1 C15 Rh1 174.3(13) . .
C21A C16A C17A 113(2) . .
C21A C16A N1 113(2) . .
C17A C16A N1 108(2) . .
C21A C16A H16A 107.8 . .
C17A C16A H16A 107.8 . .
N1 C16A H16A 107.8 . .
C16A C17A C18A 111(2) . .
C16A C17A H17A 109.5 . .
C18A C17A H17A 109.5 . .
C16A C17A H17B 109.5 . .
C18A C17A H17B 109.5 . .
H17A C17A H17B 108.1 . .
C19A C18A C17A 109(2) . .
C19A C18A H18A 109.9 . .
C17A C18A H18A 109.9 . .
C19A C18A H18B 109.9 . .
C17A C18A H18B 109.9 . .
H18A C18A H18B 108.3 . .
C20A C19A C18A 112(2) . .
C20A C19A H19A 109.1 . .
C18A C19A H19A 109.1 . .
C20A C19A H19B 109.1 . .
C18A C19A H19B 109.1 . .
H19A C19A H19B 107.9 . .
C21A C20A C19A 110(2) . .
C21A C20A H20A 109.6 . .
C19A C20A H20A 109.6 . .
C21A C20A H20B 109.6 . .
C19A C20A H20B 109.6 . .
H20A C20A H20B 108.1 . .
C20A C21A C16A 113(2) . .
C20A C21A H21A 109.0 . .
C16A C21A H21A 109.0 . .
C20A C21A H21B 109.0 . .
C16A C21A H21B 109.0 . .
H21A C21A H21B 107.8 . .
N1 C16B C17B 118(3) . .
N1 C16B C21B 103(3) . .
C17B C16B C21B 112(2) . .
N1 C16B H16B 108.1 . .
C17B C16B H16B 108.1 . .
C21B C16B H16B 108.1 . .
C16B C17B C18B 110(2) . .
C16B C17B H17C 109.7 . .
C18B C17B H17C 109.7 . .
C16B C17B H17D 109.7 . .
C18B C17B H17D 109.7 . .
H17C C17B H17D 108.2 . .
C19B C18B C17B 111(2) . .
C19B C18B H18C 109.5 . .
C17B C18B H18C 109.5 . .
C19B C18B H18D 109.5 . .
C17B C18B H18D 109.5 . .
H18C C18B H18D 108.1 . .
C20B C19B C18B 113(2) . .
C20B C19B H19C 108.9 . .
C18B C19B H19C 108.9 . .
C20B C19B H19D 108.9 . .
C18B C19B H19D 108.9 . .
H19C C19B H19D 107.7 . .
C21B C20B C19B 110(2) . .
C21B C20B H20C 109.7 . .
C19B C20B H20C 109.7 . .
C21B C20B H20D 109.7 . .
C19B C20B H20D 109.7 . .
H20C C20B H20D 108.2 . .
C20B C21B C16B 113(2) . .
C20B C21B H21C 109.0 . .
C16B C21B H21C 109.0 . .
C20B C21B H21D 109.0 . .
C16B C21B H21D 109.0 . .
H21C C21B H21D 107.8 . .
N4 C22 Rh1 171.0(14) . .
C24A C23A N4 106(4) . .
C24A C23A C28A 113(4) . .
N4 C23A C28A 120(3) . .
C24A C23A H23A 105.4 . .
N4 C23A H23A 105.4 . .
C28A C23A H23A 105.4 . .
C23A C24A C25A 105(4) . .
C23A C24A H24A 110.7 . .
C25A C24A H24A 110.7 . .
C23A C24A H24B 110.7 . .
C25A C24A H24B 110.7 . .
H24A C24A H24B 108.8 . .
C26A C25A C24A 114(4) . .
C26A C25A H25A 108.8 . .
C24A C25A H25A 108.8 . .
C26A C25A H25B 108.8 . .
C24A C25A H25B 108.8 . .
H25A C25A H25B 107.7 . .
C25A C26A C27A 119(5) . .
C25A C26A H26A 107.6 . .
C27A C26A H26A 107.6 . .
C25A C26A H26B 107.6 . .
C27A C26A H26B 107.6 . .
H26A C26A H26B 107.1 . .
C28A C27A C26A 110(4) . .
C28A C27A H27A 109.7 . .
C26A C27A H27A 109.7 . .
C28A C27A H27B 109.7 . .
C26A C27A H27B 109.7 . .
H27A C27A H27B 108.2 . .
C23A C28A C27A 113(4) . .
C23A C28A H28A 109.0 . .
C27A C28A H28A 109.0 . .
C23A C28A H28B 109.0 . .
C27A C28A H28B 109.0 . .
H28A C28A H28B 107.8 . .
C28B C23B N4 101(3) . .
C28B C23B C24B 113(3) . .
N4 C23B C24B 107(3) . .
C28B C23B H23B 111.9 . .
N4 C23B H23B 111.9 . .
C24B C23B H23B 111.9 . .
C25B C24B C23B 110(3) . .
C25B C24B H24C 109.6 . .
C23B C24B H24C 109.6 . .
C25B C24B H24D 109.6 . .
C23B C24B H24D 109.6 . .
H24C C24B H24D 108.1 . .
C24B C25B C26B 115(3) . .
C24B C25B H25C 108.4 . .
C26B C25B H25C 108.4 . .
C24B C25B H25D 108.4 . .
C26B C25B H25D 108.4 . .
H25C C25B H25D 107.5 . .
C25B C26B C27B 111(5) . .
C25B C26B H26C 109.5 . .
C27B C26B H26C 109.5 . .
C25B C26B H26D 109.5 . .
C27B C26B H26D 109.5 . .
H26C C26B H26D 108.0 . .
C26B C27B C28B 111(5) . .
C26B C27B H27C 109.3 . .
C28B C27B H27C 109.3 . .
C26B C27B H27D 109.3 . .
C28B C27B H27D 109.3 . .
H27C C27B H27D 108.0 . .
C23B C28B C27B 113(4) . .
C23B C28B H28C 109.0 . .
C27B C28B H28C 109.0 . .
C23B C28B H28D 109.0 . .
C27B C28B H28D 109.0 . .
H28C C28B H28D 107.8 . .
N5 C29 Rh2 177.8(12) . .
N5 C30A C35A 122(3) . .
N5 C30A C31A 109(2) . .
C35A C30A C31A 107(3) . .
N5 C30A H30A 106.2 . .
C35A C30A H30A 106.2 . .
C31A C30A H30A 106.2 . .
C32A C31A C30A 109(3) . .
C32A C31A H31A 109.8 . .
C30A C31A H31A 109.8 . .
C32A C31A H31B 109.8 . .
C30A C31A H31B 109.8 . .
H31A C31A H31B 108.3 . .
C31A C32A C33A 108(3) . .
C31A C32A H32A 110.2 . .
C33A C32A H32A 110.2 . .
C31A C32A H32B 110.2 . .
C33A C32A H32B 110.2 . .
H32A C32A H32B 108.5 . .
C34A C33A C32A 114(4) . .
C34A C33A H33A 108.8 . .
C32A C33A H33A 108.8 . .
C34A C33A H33B 108.8 . .
C32A C33A H33B 108.8 . .
H33A C33A H33B 107.7 . .
C33A C34A C35A 106(3) . .
C33A C34A H34A 110.5 . .
C35A C34A H34A 110.5 . .
C33A C34A H34B 110.5 . .
C35A C34A H34B 110.5 . .
H34A C34A H34B 108.7 . .
C30A C35A C34A 113(3) . .
C30A C35A H35A 108.9 . .
C34A C35A H35A 108.9 . .
C30A C35A H35B 108.9 . .
C34A C35A H35B 108.9 . .
H35A C35A H35B 107.7 . .
C31B C30B N5 104(3) . .
C31B C30B C35B 105(4) . .
N5 C30B C35B 101(3) . .
C31B C30B H30B 114.9 . .
N5 C30B H30B 114.9 . .
C35B C30B H30B 114.9 . .
C30B C31B C32B 104(3) . .
C30B C31B H31C 111.0 . .
C32B C31B H31C 111.0 . .
C30B C31B H31D 111.0 . .
C32B C31B H31D 111.0 . .
H31C C31B H31D 109.0 . .
C33B C32B C31B 107(4) . .
C33B C32B H32C 110.4 . .
C31B C32B H32C 110.4 . .
C33B C32B H32D 110.4 . .
C31B C32B H32D 110.4 . .
H32C C32B H32D 108.6 . .
C32B C33B C34B 114(4) . .
C32B C33B H33C 108.8 . .
C34B C33B H33C 108.8 . .
C32B C33B H33D 108.8 . .
C34B C33B H33D 108.8 . .
H33C C33B H33D 107.7 . .
C33B C34B C35B 109(4) . .
C33B C34B H34C 109.9 . .
C35B C34B H34C 109.9 . .
C33B C34B H34D 109.9 . .
C35B C34B H34D 109.9 . .
H34C C34B H34D 108.3 . .
C34B C35B C30B 106(3) . .
C34B C35B H35C 110.6 . .
C30B C35B H35C 110.6 . .
C34B C35B H35D 110.6 . .
C30B C35B H35D 110.6 . .
H35C C35B H35D 108.7 . .
N6 C36 Rh2 175.9(12) . .
C42 C37 N6 112.6(15) . .
C42 C37 C38 110.6(16) . .
N6 C37 C38 112.1(17) . .
C42 C37 H37 107.0 . .
N6 C37 H37 107.0 . .
C38 C37 H37 107.0 . .
C39 C38 C37 113(2) . .
C39 C38 H38A 109.0 . .
C37 C38 H38A 109.0 . .
C39 C38 H38B 109.0 . .
C37 C38 H38B 109.0 . .
H38A C38 H38B 107.8 . .
C38 C39 C40 112.1(19) . .
C38 C39 H39A 109.2 . .
C40 C39 H39A 109.2 . .
C38 C39 H39B 109.2 . .
C40 C39 H39B 109.2 . .
H39A C39 H39B 107.9 . .
C41 C40 C39 113(2) . .
C41 C40 H40A 109.0 . .
C39 C40 H40A 109.0 . .
C41 C40 H40B 109.0 . .
C39 C40 H40B 109.0 . .
H40A C40 H40B 107.8 . .
C40 C41 C42 112.1(19) . .
C40 C41 H41A 109.2 . .
C42 C41 H41A 109.2 . .
C40 C41 H41B 109.2 . .
C42 C41 H41B 109.2 . .
H41A C41 H41B 107.9 . .
C37 C42 C41 112.5(18) . .
C37 C42 H42A 109.1 . .
C41 C42 H42A 109.1 . .
C37 C42 H42B 109.1 . .
C41 C42 H42B 109.1 . .
H42A C42 H42B 107.8 . .
C57 Rh3 C43 173.4(6) . .
C57 Rh3 C50 85.3(7) . .
C43 Rh3 C50 92.1(7) . .
C57 Rh3 C64 93.5(8) . .
C43 Rh3 C64 88.6(7) . .
C50 Rh3 C64 175.3(6) . .
C43 N7 C44B 172.5(19) . .
C43 N7 C44A 168(3) . .
C50 N8 C51 175.5(16) . .
C57 N9 C58 172.6(18) . .
C64 N10 C65 171(2) . .
N7 C43 Rh3 178.9(16) . .
N7 C44A C49A 112(4) . .
N7 C44A C45A 113(4) . .
C49A C44A C45A 112(3) . .
N7 C44A H44A 106.4 . .
C49A C44A H44A 106.4 . .
C45A C44A H44A 106.4 . .
C44A C45A C46A 109(2) . .
C44A C45A H45A 109.9 . .
C46A C45A H45A 109.9 . .
C44A C45A H45B 109.9 . .
C46A C45A H45B 109.9 . .
H45A C45A H45B 108.3 . .
C47A C46A C45A 106(2) . .
C47A C46A H46A 110.4 . .
C45A C46A H46A 110.4 . .
C47A C46A H46B 110.4 . .
C45A C46A H46B 110.4 . .
H46A C46A H46B 108.6 . .
C48A C47A C46A 111(2) . .
C48A C47A H47A 109.5 . .
C46A C47A H47A 109.5 . .
C48A C47A H47B 109.5 . .
C46A C47A H47B 109.5 . .
H47A C47A H47B 108.1 . .
C49A C48A C47A 110(2) . .
C49A C48A H48A 109.6 . .
C47A C48A H48A 109.6 . .
C49A C48A H48B 109.6 . .
C47A C48A H48B 109.6 . .
H48A C48A H48B 108.1 . .
C48A C49A C44A 113(3) . .
C48A C49A H49A 109.1 . .
C44A C49A H49A 109.1 . .
C48A C49A H49B 109.1 . .
C44A C49A H49B 109.1 . .
H49A C49A H49B 107.8 . .
N7 C44B C49B 114(2) . .
N7 C44B C45B 103(2) . .
C49B C44B C45B 114.4(19) . .
N7 C44B H44B 108.1 . .
C49B C44B H44B 108.1 . .
C45B C44B H44B 108.1 . .
C44B C45B C46B 110(2) . .
C44B C45B H45C 109.7 . .
C46B C45B H45C 109.7 . .
C44B C45B H45D 109.7 . .
C46B C45B H45D 109.7 . .
H45C C45B H45D 108.2 . .
C47B C46B C45B 109(2) . .
C47B C46B H46C 109.8 . .
C45B C46B H46C 109.8 . .
C47B C46B H46D 109.8 . .
C45B C46B H46D 109.8 . .
H46C C46B H46D 108.2 . .
C48B C47B C46B 112(2) . .
C48B C47B H47C 109.3 . .
C46B C47B H47C 109.3 . .
C48B C47B H47D 109.3 . .
C46B C47B H47D 109.3 . .
H47C C47B H47D 107.9 . .
C49B C48B C47B 109(2) . .
C49B C48B H48C 109.9 . .
C47B C48B H48C 109.9 . .
C49B C48B H48D 109.9 . .
C47B C48B H48D 109.9 . .
H48C C48B H48D 108.3 . .
C48B C49B C44B 113(2) . .
C48B C49B H49C 109.0 . .
C44B C49B H49C 109.0 . .
C48B C49B H49D 109.0 . .
C44B C49B H49D 109.0 . .
H49C C49B H49D 107.8 . .
N8 C50 Rh3 175.6(18) . .
N8 C51 C56 110.0(16) . .
N8 C51 C52 110.3(15) . .
C56 C51 C52 110.3(14) . .
N8 C51 H51 108.8 . .
C56 C51 H51 108.8 . .
C52 C51 H51 108.8 . .
C53 C52 C51 114.7(19) . .
C53 C52 H52A 108.6 . .
C51 C52 H52A 108.6 . .
C53 C52 H52B 108.6 . .
C51 C52 H52B 108.6 . .
H52A C52 H52B 107.6 . .
C52 C53 C54 111.6(16) . .
C52 C53 H53A 109.3 . .
C54 C53 H53A 109.3 . .
C52 C53 H53B 109.3 . .
C54 C53 H53B 109.3 . .
H53A C53 H53B 108.0 . .
C53 C54 C55 107.0(17) . .
C53 C54 H54A 110.3 . .
C55 C54 H54A 110.3 . .
C53 C54 H54B 110.3 . .
C55 C54 H54B 110.3 . .
H54A C54 H54B 108.6 . .
C56 C55 C54 108.5(18) . .
C56 C55 H55A 110.0 . .
C54 C55 H55A 110.0 . .
C56 C55 H55B 110.0 . .
C54 C55 H55B 110.0 . .
H55A C55 H55B 108.4 . .
C55 C56 C51 115.5(17) . .
C55 C56 H56A 108.4 . .
C51 C56 H56A 108.4 . .
C55 C56 H56B 108.4 . .
C51 C56 H56B 108.4 . .
H56A C56 H56B 107.5 . .
N9 C57 Rh3 176.8(15) . .
C43 Rh3 Rh3 104.1(5) 3_656 .
C50 Rh3 Rh3 82.0(4) 3_656 .
C57 Rh3 Rh3 81.6(5) 3_656 .
C64 Rh3 Rh3 102.2(4) 3_656 .
N9 C58 C59 111.4(16) . .
N9 C58 C63 111.9(17) . .
C59 C58 C63 110(2) . .
N9 C58 H58 107.9 . .
C59 C58 H58 107.9 . .
C63 C58 H58 107.9 . .
C60 C59 C58 110(2) . .
C60 C59 H59A 109.7 . .
C58 C59 H59A 109.7 . .
C60 C59 H59B 109.7 . .
C58 C59 H59B 109.7 . .
H59A C59 H59B 108.2 . .
C59 C60 C61 112(3) . .
C59 C60 H60A 109.1 . .
C61 C60 H60A 109.1 . .
C59 C60 H60B 109.1 . .
C61 C60 H60B 109.1 . .
H60A C60 H60B 107.8 . .
C62 C61 C60 106(2) . .
C62 C61 H61A 110.5 . .
C60 C61 H61A 110.5 . .
C62 C61 H61B 110.5 . .
C60 C61 H61B 110.5 . .
H61A C61 H61B 108.7 . .
C61 C62 C63 111(2) . .
C61 C62 H62A 109.5 . .
C63 C62 H62A 109.5 . .
C61 C62 H62B 109.5 . .
C63 C62 H62B 109.5 . .
H62A C62 H62B 108.1 . .
C62 C63 C58 109(2) . .
C62 C63 H63A 110.0 . .
C58 C63 H63A 110.0 . .
C62 C63 H63B 110.0 . .
C58 C63 H63B 110.0 . .
H63A C63 H63B 108.4 . .
N10 C64 Rh3 176.0(14) . .
C70 C65 N10 104(3) . .
C70 C65 C66 113.9(19) . .
N10 C65 C66 112.2(18) . .
C70 C65 H65 109.0 . .
N10 C65 H65 109.0 . .
C66 C65 H65 109.0 . .
C65 C66 C67 112.9(19) . .
C65 C66 H66A 109.0 . .
C67 C66 H66A 109.0 . .
C65 C66 H66B 109.0 . .
C67 C66 H66B 109.0 . .
H66A C66 H66B 107.8 . .
C68 C67 C66 115(2) . .
C68 C67 H67A 108.6 . .
C66 C67 H67A 108.6 . .
C68 C67 H67B 108.6 . .
C66 C67 H67B 108.6 . .
H67A C67 H67B 107.6 . .
C67 C68 C69 119(2) . .
C67 C68 H68A 107.7 . .
C69 C68 H68A 107.7 . .
C67 C68 H68B 107.7 . .
C69 C68 H68B 107.7 . .
H68A C68 H68B 107.1 . .
C70 C69 C68 116(2) . .
C70 C69 H69A 108.4 . .
C68 C69 H69A 108.4 . .
C70 C69 H69B 108.4 . .
C68 C69 H69B 108.4 . .
H69A C69 H69B 107.4 . .
C65 C70 C69 114(2) . .
C65 C70 H70A 108.7 . .
C69 C70 H70A 108.7 . .
C65 C70 H70B 108.7 . .
C69 C70 H70B 108.7 . .
H70A C70 H70B 107.6 . .
C71 Rh4 C71 179.997(2) 3_666 .
C71 Rh4 C78 89.6(7) 3_666 .
C71 Rh4 C78 90.4(7) . .
C71 Rh4 C78 90.4(7) 3_666 3_666
C71 Rh4 C78 89.6(7) . 3_666
C78 Rh4 C78 179.996(2) . 3_666
C71 N11 C72 174.9(16) . .
C78 N12 C79 173.5(17) . .
N11 C71 Rh4 177.0(14) . .
N11 C72 C73 110.1(13) . .
N11 C72 C77 110.6(12) . .
C73 C72 C77 111.5(13) . .
N11 C72 H72 108.2 . .
C73 C72 H72 108.2 . .
C77 C72 H72 108.2 . .
C72 C73 C74 109.5(14) . .
C72 C73 H73A 109.8 . .
C74 C73 H73A 109.8 . .
C72 C73 H73B 109.8 . .
C74 C73 H73B 109.8 . .
H73A C73 H73B 108.2 . .
C73 C74 C75 111.6(15) . .
C73 C74 H74A 109.3 . .
C75 C74 H74A 109.3 . .
C73 C74 H74B 109.3 . .
C75 C74 H74B 109.3 . .
H74A C74 H74B 108.0 . .
C76 C75 C74 112.2(16) . .
C76 C75 H75A 109.2 . .
C74 C75 H75A 109.2 . .
C76 C75 H75B 109.2 . .
C74 C75 H75B 109.2 . .
H75A C75 H75B 107.9 . .
C75 C76 C77 113.0(15) . .
C75 C76 H76A 109.0 . .
C77 C76 H76A 109.0 . .
C75 C76 H76B 109.0 . .
C77 C76 H76B 109.0 . .
H76A C76 H76B 107.8 . .
C76 C77 C72 111.0(13) . .
C76 C77 H77A 109.4 . .
C72 C77 H77A 109.4 . .
C76 C77 H77B 109.4 . .
C72 C77 H77B 109.4 . .
H77A C77 H77B 108.0 . .
N12 C78 Rh4 180(2) . .
C84 C79 C80 118.3(18) . .
C84 C79 N12 109.1(17) . .
C80 C79 N12 110.9(16) . .
C84 C79 H79 105.9 . .
C80 C79 H79 105.9 . .
N12 C79 H79 105.9 . .
C79 C80 C81 109.0(19) . .
C79 C80 H80A 109.9 . .
C81 C80 H80A 109.9 . .
C79 C80 H80B 109.9 . .
C81 C80 H80B 109.9 . .
H80A C80 H80B 108.3 . .
C82 C81 C80 115(2) . .
C82 C81 H81A 108.6 . .
C80 C81 H81A 108.6 . .
C82 C81 H81B 108.6 . .
C80 C81 H81B 108.6 . .
H81A C81 H81B 107.5 . .
C83 C82 C81 115.3(19) . .
C83 C82 H82A 108.4 . .
C81 C82 H82A 108.4 . .
C83 C82 H82B 108.4 . .
C81 C82 H82B 108.4 . .
H82A C82 H82B 107.5 . .
C82 C83 C84 115.0(19) . .
C82 C83 H83A 108.5 . .
C84 C83 H83A 108.5 . .
C82 C83 H83B 108.5 . .
C84 C83 H83B 108.5 . .
H83A C83 H83B 107.5 . .
C79 C84 C83 107.5(18) . .
C79 C84 H84A 110.2 . .
C83 C84 H84A 110.2 . .
C79 C84 H84B 110.2 . .
C83 C84 H84B 110.2 . .
H84A C84 H84B 108.5 . .
C87 C85 C86 121(2) 3_565 .
C87 C85 H85 119.5 3_565 .
C86 C85 H85 119.5 . .
C85 C86 C87 120(2) . .
C85 C86 H86 120.1 . .
C87 C86 H86 120.1 . .
C85 C87 C86 119(2) 3_565 .
C85 C87 H87 120.6 3_565 .
C86 C87 H87 120.6 . .
C89A C88 C93B 103(4) . .
C89A C88 C93A 130(3) . .
C93B C88 C89B 118(4) . .
C89A C88 H88 114.9 . .
C93B C88 H88 119.3 . .
C93A C88 H88 114.9 . .
C89B C88 H88 121.6 . .
C90B C91 C92B 125(4) . .
C90B C91 C90A 48(3) . .
C92B C91 C90A 95(4) . .
C90B C91 C92A 102(4) . .
C92B C91 C92A 53(3) . .
C90A C91 C92A 115(3) . .
C90B C91 H91 115.5 . .
C92B C91 H91 118.9 . .
C90A C91 H91 122.6 . .
C92A C91 H91 122.6 . .
C88 C89A C90A 115(4) . .
C88 C89A H89A 122.7 . .
C90A C89A H89A 122.7 . .
C91 C90A C89A 124(4) . .
C91 C90A H90A 118.2 . .
C89A C90A H90A 118.2 . .
C93A C92A C91 123(4) . .
C93A C92A H92A 118.3 . .
C91 C92A H92A 118.3 . .
C88 C93A C92A 113(4) . .
C88 C93A H93A 123.4 . .
C92A C93A H93A 123.4 . .
C88 C89B C90B 117(5) . .
C88 C89B H89B 121.4 . .
C90B C89B H89B 121.4 . .
C91 C90B C89B 118(5) . .
C91 C90B H90B 120.9 . .
C89B C90B H90B 120.9 . .
C91 C92B C93B 119(5) . .
C91 C92B H92B 120.5 . .
C93B C92B H92B 120.5 . .
C88 C93B C92B 120(5) . .
C88 C93B H93B 120.2 . .
C92B C93B H93B 120.2 . .

loop_
_geom_bond_atom_site_label_1
_geom_bond_atom_site_label_2
_geom_bond_distance
_geom_bond_site_symmetry_2
Rh1 C1 1.916(17) .
Rh1 C15 1.979(17) .
Rh1 C8 1.988(13) .
Rh1 C22 2.006(14) .
Rh1 Cl1 2.481(3) .
Rh1 Rh2 2.7496(10) .
Rh2 C36 1.946(16) 3_566
Rh2 C36 1.947(16) .
Rh2 C29 1.988(14) .
Rh2 C29 1.988(14) 3_566
Rh2 Rh1 2.7497(10) 3_566
N1 C15 1.133(19) .
N1 C16B 1.41(5) .
N1 C16A 1.51(3) .
N2 C8 1.126(17) .
N2 C9 1.487(19) .
N3 C1 1.176(19) .
N3 C2 1.481(19) .
N4 C22 1.116(18) .
N4 C23A 1.43(4) .
N4 C23B 1.52(4) .
N5 C29 1.132(17) .
N5 C30A 1.39(4) .
N5 C30B 1.51(5) .
N6 C36 1.175(14) .
N6 C37 1.46(2) .
C2 C3 1.487(18) .
C2 C7 1.504(19) .
C2 H2 1.0000 .
C3 C4 1.57(2) .
C3 H3A 0.9900 .
C3 H3B 0.9900 .
C4 C5 1.53(3) .
C4 H4A 0.9900 .
C4 H4B 0.9900 .
C5 C6 1.52(3) .
C5 H5A 0.9900 .
C5 H5B 0.9900 .
C6 C7 1.49(2) .
C6 H6A 0.9900 .
C6 H6B 0.9900 .
C7 H7A 0.9900 .
C7 H7B 0.9900 .
C9 C14 1.49(2) .
C9 C10 1.50(2) .
C9 H9 1.0000 .
C10 C11 1.48(3) .
C10 H10A 0.9900 .
C10 H10B 0.9900 .
C11 C12 1.45(4) .
C11 H11A 0.9900 .
C11 H11B 0.9900 .
C12 C13 1.57(4) .
C12 H12A 0.9900 .
C12 H12B 0.9900 .
C13 C14 1.51(3) .
C13 H13A 0.9900 .
C13 H13B 0.9900 .
C14 H14A 0.9900 .
C14 H14B 0.9900 .
C16A C21A 1.49(2) .
C16A C17A 1.50(2) .
C16A H16A 1.0000 .
C17A C18A 1.58(3) .
C17A H17A 0.9900 .
C17A H17B 0.9900 .
C18A C19A 1.53(3) .
C18A H18A 0.9900 .
C18A H18B 0.9900 .
C19A C20A 1.52(3) .
C19A H19A 0.9900 .
C19A H19B 0.9900 .
C20A C21A 1.48(2) .
C20A H20A 0.9900 .
C20A H20B 0.9900 .
C21A H21A 0.9900 .
C21A H21B 0.9900 .
C16B C17B 1.50(2) .
C16B C21B 1.50(2) .
C16B H16B 1.0000 .
C17B C18B 1.58(3) .
C17B H17C 0.9900 .
C17B H17D 0.9900 .
C18B C19B 1.53(3) .
C18B H18C 0.9900 .
C18B H18D 0.9900 .
C19B C20B 1.52(3) .
C19B H19C 0.9900 .
C19B H19D 0.9900 .
C20B C21B 1.48(2) .
C20B H20C 0.9900 .
C20B H20D 0.9900 .
C21B H21C 0.9900 .
C21B H21D 0.9900 .
C23A C24A 1.41(6) .
C23A C28A 1.49(6) .
C23A H23A 1.0000 .
C24A C25A 1.85(7) .
C24A H24A 0.9900 .
C24A H24B 0.9900 .
C25A C26A 1.23(5) .
C25A H25A 0.9900 .
C25A H25B 0.9900 .
C26A C27A 1.56(6) .
C26A H26A 0.9900 .
C26A H26B 0.9900 .
C27A C28A 1.51(6) .
C27A H27A 0.9900 .
C27A H27B 0.9900 .
C28A H28A 0.9900 .
C28A H28B 0.9900 .
C23B C28B 1.42(6) .
C23B C24B 1.68(5) .
C23B H23B 1.0000 .
C24B C25B 1.38(4) .
C24B H24C 0.9900 .
C24B H24D 0.9900 .
C25B C26B 1.42(6) .
C25B H25C 0.9900 .
C25B H25D 0.9900 .
C26B C27B 1.51(7) .
C26B H26C 0.9900 .
C26B H26D 0.9900 .
C27B C28B 1.54(7) .
C27B H27C 0.9900 .
C27B H27D 0.9900 .
C28B H28C 0.9900 .
C28B H28D 0.9900 .
C30A C35A 1.46(5) .
C30A C31A 1.64(4) .
C30A H30A 1.0000 .
C31A C32A 1.51(4) .
C31A H31A 0.9900 .
C31A H31B 0.9900 .
C32A C33A 1.56(5) .
C32A H32A 0.9900 .
C32A H32B 0.9900 .
C33A C34A 1.49(6) .
C33A H33A 0.9900 .
C33A H33B 0.9900 .
C34A C35A 1.58(5) .
C34A H34A 0.9900 .
C34A H34B 0.9900 .
C35A H35A 0.9900 .
C35A H35B 0.9900 .
C30B C31B 1.46(6) .
C30B C35B 1.61(6) .
C30B H30B 1.0000 .
C31B C32B 1.66(6) .
C31B H31C 0.9900 .
C31B H31D 0.9900 .
C32B C33B 1.43(6) .
C32B H32C 0.9900 .
C32B H32D 0.9900 .
C33B C34B 1.44(6) .
C33B H33C 0.9900 .
C33B H33D 0.9900 .
C34B C35B 1.50(6) .
C34B H34C 0.9900 .
C34B H34D 0.9900 .
C35B H35C 0.9900 .
C35B H35D 0.9900 .
C37 C42 1.46(3) .
C37 C38 1.48(3) .
C37 H37 1.0000 .
C38 C39 1.47(3) .
C38 H38A 0.9900 .
C38 H38B 0.9900 .
C39 C40 1.50(3) .
C39 H39A 0.9900 .
C39 H39B 0.9900 .
C40 C41 1.44(3) .
C40 H40A 0.9900 .
C40 H40B 0.9900 .
C41 C42 1.49(3) .
C41 H41A 0.9900 .
C41 H41B 0.9900 .
C42 H42A 0.9900 .
C42 H42B 0.9900 .
Rh3 C57 1.89(2) .
Rh3 C43 1.96(2) .
Rh3 C50 1.965(18) .
Rh3 C64 1.978(19) .
Rh3 Rh3 3.281(2) 3_656
N7 C43 1.16(2) .
N7 C44B 1.47(4) .
N7 C44A 1.49(7) .
N8 C50 1.16(2) .
N8 C51 1.44(2) .
N9 C57 1.15(2) .
N9 C58 1.46(3) .
N10 C64 1.16(2) .
N10 C65 1.50(3) .
C44A C49A 1.50(2) .
C44A C45A 1.50(2) .
C44A H44A 1.0000 .
C45A C46A 1.58(3) .
C45A H45A 0.9900 .
C45A H45B 0.9900 .
C46A C47A 1.54(3) .
C46A H46A 0.9900 .
C46A H46B 0.9900 .
C47A C48A 1.52(3) .
C47A H47A 0.9900 .
C47A H47B 0.9900 .
C48A C49A 1.48(2) .
C48A H48A 0.9900 .
C48A H48B 0.9900 .
C49A H49A 0.9900 .
C49A H49B 0.9900 .
C44B C49B 1.49(2) .
C44B C45B 1.49(2) .
C44B H44B 1.0000 .
C45B C46B 1.58(3) .
C45B H45C 0.9900 .
C45B H45D 0.9900 .
C46B C47B 1.54(3) .
C46B H46C 0.9900 .
C46B H46D 0.9900 .
C47B C48B 1.53(3) .
C47B H47C 0.9900 .
C47B H47D 0.9900 .
C48B C49B 1.48(2) .
C48B H48C 0.9900 .
C48B H48D 0.9900 .
C49B H49C 0.9900 .
C49B H49D 0.9900 .
C51 C56 1.50(3) .
C51 C52 1.51(2) .
C51 H51 1.0000 .
C52 C53 1.43(3) .
C52 H52A 0.9900 .
C52 H52B 0.9900 .
C53 C54 1.56(3) .
C53 H53A 0.9900 .
C53 H53B 0.9900 .
C54 C55 1.58(3) .
C54 H54A 0.9900 .
C54 H54B 0.9900 .
C55 C56 1.46(3) .
C55 H55A 0.9900 .
C55 H55B 0.9900 .
C56 H56A 0.9900 .
C56 H56B 0.9900 .
C58 C59 1.52(3) .
C58 C63 1.58(3) .
C58 H58 1.0000 .
C59 C60 1.46(3) .
C59 H59A 0.9900 .
C59 H59B 0.9900 .
C60 C61 1.59(5) .
C60 H60A 0.9900 .
C60 H60B 0.9900 .
C61 C62 1.50(4) .
C61 H61A 0.9900 .
C61 H61B 0.9900 .
C62 C63 1.52(3) .
C62 H62A 0.9900 .
C62 H62B 0.9900 .
C63 H63A 0.9900 .
C63 H63B 0.9900 .
C65 C70 1.36(4) .
C65 C66 1.53(4) .
C65 H65 1.0000 .
C66 C67 1.55(3) .
C66 H66A 0.9900 .
C66 H66B 0.9900 .
C67 C68 1.35(3) .
C67 H67A 0.9900 .
C67 H67B 0.9900 .
C68 C69 1.48(3) .
C68 H68A 0.9900 .
C68 H68B 0.9900 .
C69 C70 1.46(4) .
C69 H69A 0.9900 .
C69 H69B 0.9900 .
C70 H70A 0.9900 .
C70 H70B 0.9900 .
Rh4 C71 1.953(16) 3_666
Rh4 C71 1.953(16) .
Rh4 C78 1.958(15) .
Rh4 C78 1.958(15) 3_666
N11 C71 1.154(17) .
N11 C72 1.470(19) .
N12 C78 1.147(18) .
N12 C79 1.50(2) .
C72 C73 1.51(2) .
C72 C77 1.515(19) .
C72 H72 1.0000 .
C73 C74 1.51(2) .
C73 H73A 0.9900 .
C73 H73B 0.9900 .
C74 C75 1.51(3) .
C74 H74A 0.9900 .
C74 H74B 0.9900 .
C75 C76 1.46(3) .
C75 H75A 0.9900 .
C75 H75B 0.9900 .
C76 C77 1.48(2) .
C76 H76A 0.9900 .
C76 H76B 0.9900 .
C77 H77A 0.9900 .
C77 H77B 0.9900 .
C79 C84 1.45(3) .
C79 C80 1.46(3) .
C79 H79 1.0000 .
C80 C81 1.51(3) .
C80 H80A 0.9900 .
C80 H80B 0.9900 .
C81 C82 1.45(3) .
C81 H81A 0.9900 .
C81 H81B 0.9900 .
C82 C83 1.44(3) .
C82 H82A 0.9900 .
C82 H82B 0.9900 .
C83 C84 1.55(2) .
C83 H83A 0.9900 .
C83 H83B 0.9900 .
C84 H84A 0.9900 .
C84 H84B 0.9900 .
C85 C87 1.34(3) 3_565
C85 C86 1.34(3) .
C85 H85 0.9500 .
C86 C87 1.38(3) .
C86 H86 0.9500 .
C87 C85 1.34(3) 3_565
C87 H87 0.9500 .
C88 C89A 1.24(5) .
C88 C93B 1.29(5) .
C88 C93A 1.40(5) .
C88 C89B 1.42(6) .
C88 H88 0.9500 .
C91 C90B 1.23(6) .
C91 C92B 1.29(6) .
C91 C90A 1.35(5) .
C91 C92A 1.44(5) .
C91 H91 0.9500 .
C89A C90A 1.48(6) .
C89A H89A 0.9500 .
C90A H90A 0.9500 .
C92A C93A 1.40(6) .
C92A H92A 0.9500 .
C93A H93A 0.9500 .
C89B C90B 1.50(8) .
C89B H89B 0.9500 .
C90B H90B 0.9500 .
C92B C93B 1.48(7) .
C92B H92B 0.9500 .
C93B H93B 0.9500 .
